data_4318840
loop_
_publ_author_name
'Daniel R. Evans'
'Mingsheng Huang'
'James C. Fettinger'
'Tracie L. Williams'

_publ_contact_author_email de44@umail.umd.edu
_publ_contact_author_fax +1-301-314-9121
_publ_contact_author_name 'Prof Daniel R. Evans'
_publ_contact_author_phone +1-301-405-8436
_publ_section_title
;
 Synthesis and Characterization of Diametrically Substituted
 Tetra-O-n-butylcalix[4]arene Ligands and Their Chelated Complexes of
 Titanium, Molybdenum, and Palladium
;
_journal_name_full 'Inorganic Chemistry'
_journal_page_first 5986
_journal_page_last 6000
_journal_paper_doi 10.1021/ic020446b
_journal_volume 41
_journal_year 2002
_chemical_formula_sum 'C70 H78 O4 P2'
_chemical_formula_weight 1045.26
_chemical_name_common '(PPh2CH2)2_nBu4Clx, 10'
_space_group_IT_number 2
_symmetry_cell_setting triclinic
_symmetry_space_group_name_Hall '-P 1'
_symmetry_space_group_name_H-M 'P -1'
_atom_sites_solution_hydrogens geom
_atom_sites_solution_primary direct
_atom_sites_solution_secondary difmap
_audit_creation_method SHELXL-97
_cell_angle_alpha 68.8970(10)
_cell_angle_beta 66.9230(10)
_cell_angle_gamma 82.4920(10)
_cell_formula_units_Z 2
_cell_length_a 13.7087(12)
_cell_length_b 14.3231(12)
_cell_length_c 17.3779(15)
_cell_measurement_temperature 293(2)
_cell_volume 2928.4(4)
_computing_cell_refinement 'Bruker SMART'
_computing_data_collection 'Bruker SMART'
_computing_data_reduction 'Bruker SHELXTL'
_computing_molecular_graphics 'Bruker SHELXTL'
_computing_publication_material 'Bruker SHELXTL'
_computing_structure_refinement 'SHELXL-97 (Sheldrick, 1997)'
_computing_structure_solution 'SHELXS-97 (Sheldrick, 1990)'
_diffrn_ambient_temperature 293(2)
_diffrn_measured_fraction_theta_full 0.992
_diffrn_measured_fraction_theta_max 0.992
_diffrn_measurement_device_type 'CCD area detector'
_diffrn_measurement_method 'phi and omega scans'
_diffrn_radiation_monochromator graphite
_diffrn_radiation_source 'fine-focus sealed tube'
_diffrn_radiation_type MoK\a
_diffrn_radiation_wavelength 0.71073
_diffrn_reflns_av_R_equivalents 0.0000
_diffrn_reflns_av_sigmaI/netI 0.0359
_diffrn_reflns_limit_h_max 17
_diffrn_reflns_limit_h_min -16
_diffrn_reflns_limit_k_max 18
_diffrn_reflns_limit_k_min -17
_diffrn_reflns_limit_l_max 22
_diffrn_reflns_limit_l_min -1
_diffrn_reflns_number 13360
_diffrn_reflns_theta_full 27.50
_diffrn_reflns_theta_max 27.50
_diffrn_reflns_theta_min 1.35
_diffrn_standards_decay_% 0
_exptl_absorpt_coefficient_mu 0.123
_exptl_absorpt_correction_T_max 1.000000
_exptl_absorpt_correction_T_min 0.246227
_exptl_absorpt_correction_type 'Empirical, SADABS'
_exptl_crystal_colour Colorless
_exptl_crystal_density_diffrn 1.185
_exptl_crystal_density_method 'not measured'
_exptl_crystal_description Block
_exptl_crystal_F_000 1120
_exptl_crystal_size_max 0.355
_exptl_crystal_size_mid 0.315
_exptl_crystal_size_min 0.275
_refine_diff_density_max 0.853
_refine_diff_density_min -0.599
_refine_diff_density_rms 0.062
_refine_ls_extinction_method none
_refine_ls_goodness_of_fit_ref 1.140
_refine_ls_hydrogen_treatment mixed
_refine_ls_matrix_type full
_refine_ls_number_parameters 744
_refine_ls_number_reflns 13360
_refine_ls_number_restraints 2
_refine_ls_restrained_S_all 1.144
_refine_ls_R_factor_all 0.0912
_refine_ls_R_factor_gt 0.0587
_refine_ls_shift/su_max 0.030
_refine_ls_shift/su_mean 0.000
_refine_ls_structure_factor_coef Fsqd
_refine_ls_weighting_details 'calc w=1/[\s^2^(Fo^2^)+(0.1019P)^2^+0.1425P] where P=(Fo^2^+2Fc^2^)/3'
_refine_ls_weighting_scheme calc
_refine_ls_wR_factor_gt 0.1680
_refine_ls_wR_factor_ref 0.1861
_reflns_number_gt 9284
_reflns_number_total 13360
_reflns_threshold_expression >2sigma(I)
_cod_data_source_file ic020446b_05.cif
_cod_data_source_block 10
_cod_depositor_comments
;
The following automatic conversions were performed:

'_symmetry_cell_setting' value 'Triclinic' changed to 'triclinic'
according to the built-in table from CIF Core dictionary named
'cif_core.dic' version 2.4.1 from 2010-06-29.

Automatic conversion script
Id: cif_fix_values 1646 2011-03-28 12:23:43Z adriana 
;
_cod_database_code 4318840

loop_
_symmetry_equiv_pos_as_xyz
'x, y, z'
'-x, -y, -z'

loop_
_atom_site_label
_atom_site_type_symbol
_atom_site_fract_x
_atom_site_fract_y
_atom_site_fract_z
_atom_site_U_iso_or_equiv
_atom_site_adp_type
_atom_site_occupancy
_atom_site_symmetry_multiplicity
_atom_site_calc_flag
_atom_site_refinement_flags
_atom_site_disorder_assembly
_atom_site_disorder_group
P1 P 1.14709(4) 0.15660(4) 0.02918(4) 0.03948(15) Uani 1 1 d . . .
P2 P 0.84509(4) -0.13321(4) 0.46595(4) 0.03951(15) Uani 1 1 d . . .
O25 O 0.72430(11) 0.40448(11) 0.27178(9) 0.0403(3) Uani 1 1 d . . .
O26 O 0.52896(11) 0.25991(10) 0.43966(9) 0.0382(3) Uani 1 1 d . . .
O27 O 0.56870(12) 0.27749(10) 0.23724(9) 0.0410(3) Uani 1 1 d . . .
O28 O 0.73400(11) 0.46375(10) 0.07242(9) 0.0392(3) Uani 1 1 d . D .
C1 C 0.90402(16) 0.45598(14) 0.21432(13) 0.0368(4) Uani 1 1 d . . .
C2 C 0.90508(17) 0.48247(15) 0.12189(13) 0.0385(4) Uani 1 1 d . . .
H2A H 0.9726 0.5138 0.0789 0.046 Uiso 1 1 calc R . .
H2B H 0.8497 0.5304 0.1145 0.046 Uiso 1 1 calc R . .
C3 C 0.88803(15) 0.39076(14) 0.10398(12) 0.0342(4) Uani 1 1 d . . .
C4 C 0.95493(15) 0.30928(15) 0.11387(12) 0.0352(4) Uani 1 1 d . . .
H4 H 1.0122 0.3131 0.1287 0.042 Uiso 1 1 calc R . .
C5 C 0.93866(16) 0.22191(15) 0.10222(13) 0.0364(4) Uani 1 1 d . . .
C6 C 0.85136(16) 0.21718(15) 0.08216(13) 0.0368(4) Uani 1 1 d . . .
H6 H 0.8390 0.1592 0.0749 0.044 Uiso 1 1 calc R . .
C7 C 0.78167(16) 0.29663(15) 0.07259(12) 0.0356(4) Uani 1 1 d . . .
C8 C 0.68219(17) 0.28292(16) 0.05919(13) 0.0400(5) Uani 1 1 d . B .
H8A H 0.6382 0.3416 0.0600 0.048 Uiso 1 1 calc R . .
H8B H 0.7014 0.2753 0.0018 0.048 Uiso 1 1 calc R . .
C9 C 0.62067(15) 0.19116(15) 0.13219(13) 0.0361(4) Uani 1 1 d . . .
C10 C 0.61811(17) 0.10365(16) 0.11612(14) 0.0414(5) Uani 1 1 d . B .
H10 H 0.6459 0.1037 0.0579 0.050 Uiso 1 1 calc R . .
C11 C 0.57522(18) 0.01689(16) 0.18473(16) 0.0454(5) Uani 1 1 d . . .
H11 H 0.5707 -0.0403 0.1727 0.054 Uiso 1 1 calc R B .
C12 C 0.53861(17) 0.01464(16) 0.27191(15) 0.0419(5) Uani 1 1 d . B .
H12 H 0.5136 -0.0453 0.3181 0.050 Uiso 1 1 calc R . .
C13 C 0.53871(15) 0.10058(15) 0.29131(13) 0.0344(4) Uani 1 1 d . . .
C14 C 0.51012(16) 0.09772(16) 0.38541(13) 0.0382(4) Uani 1 1 d . A .
H14A H 0.4783 0.0332 0.4267 0.046 Uiso 1 1 calc R . .
H14B H 0.4583 0.1489 0.3970 0.046 Uiso 1 1 calc R . .
C15 C 0.60757(15) 0.11492(14) 0.40044(12) 0.0341(4) Uani 1 1 d . . .
C16 C 0.69394(16) 0.05173(15) 0.38702(13) 0.0360(4) Uani 1 1 d . A .
H16 H 0.6906 -0.0022 0.3702 0.043 Uiso 1 1 calc R . .
C17 C 0.78500(17) 0.06652(15) 0.39790(13) 0.0383(4) Uani 1 1 d . . .
C18 C 0.78971(17) 0.14922(15) 0.42060(13) 0.0389(5) Uani 1 1 d . A .
H18 H 0.8506 0.1605 0.4276 0.047 Uiso 1 1 calc R . .
C19 C 0.70615(16) 0.21533(15) 0.43312(12) 0.0366(4) Uani 1 1 d . . .
C20 C 0.72047(17) 0.30908(16) 0.44943(13) 0.0407(5) Uani 1 1 d . A .
H20A H 0.6561 0.3480 0.4559 0.049 Uiso 1 1 calc R . .
H20B H 0.7329 0.2902 0.5043 0.049 Uiso 1 1 calc R . .
C21 C 0.81239(16) 0.37203(15) 0.37375(14) 0.0374(4) Uani 1 1 d . . .
C22 C 0.90389(17) 0.38463(16) 0.38589(15) 0.0425(5) Uani 1 1 d . A .
H22 H 0.9051 0.3599 0.4429 0.051 Uiso 1 1 calc R . .
C23 C 0.99247(17) 0.43277(18) 0.31548(16) 0.0479(5) Uani 1 1 d . . .
H23 H 1.0516 0.4428 0.3254 0.057 Uiso 1 1 calc R A .
C24 C 0.99337(17) 0.46627(17) 0.22995(15) 0.0441(5) Uani 1 1 d . A .
H24 H 1.0545 0.4960 0.1823 0.053 Uiso 1 1 calc R . .
C25 C 0.81308(15) 0.41300(14) 0.28772(13) 0.0342(4) Uani 1 1 d . A .
C26 C 0.61421(15) 0.19543(14) 0.42555(12) 0.0342(4) Uani 1 1 d . A .
C27 C 0.57361(15) 0.18954(14) 0.22024(13) 0.0335(4) Uani 1 1 d . B .
C28 C 0.80227(15) 0.38330(14) 0.08196(12) 0.0338(4) Uani 1 1 d . . .
C29 C 0.63811(18) 0.46820(18) 0.29856(17) 0.0511(6) Uani 1 1 d . . .
H29A H 0.6225 0.4606 0.3600 0.061 Uiso 1 1 calc R . .
H29B H 0.5759 0.4459 0.2960 0.061 Uiso 1 1 calc R . .
C30 C 0.6568(2) 0.57615(19) 0.24430(18) 0.0572(6) Uani 1 1 d . . .
H30A H 0.6789 0.5845 0.1819 0.069 Uiso 1 1 calc R . .
H30B H 0.7130 0.6018 0.2522 0.069 Uiso 1 1 calc R . .
C31 C 0.5548(2) 0.6348(2) 0.2728(2) 0.0644(7) Uani 1 1 d . . .
H31A H 0.5009 0.6126 0.2599 0.077 Uiso 1 1 calc R . .
H31B H 0.5292 0.6202 0.3365 0.077 Uiso 1 1 calc R . .
C32 C 0.5705(3) 0.7454(2) 0.2270(2) 0.0864(10) Uani 1 1 d . . .
H32A H 0.5038 0.7781 0.2443 0.130 Uiso 1 1 calc R . .
H32B H 0.5987 0.7602 0.1638 0.130 Uiso 1 1 calc R . .
H32C H 0.6193 0.7688 0.2436 0.130 Uiso 1 1 calc R . .
C33 C 0.45957(18) 0.23408(18) 0.53125(14) 0.0490(5) Uani 0.77 1 d P A 1
H33A H 0.4952 0.2462 0.5653 0.059 Uiso 0.77 1 calc PR A 1
H33B H 0.4405 0.1636 0.5553 0.059 Uiso 0.77 1 calc PR A 1
C34 C 0.3618(3) 0.2963(3) 0.5381(3) 0.0494(9) Uani 0.77 1 d P A 1
H34A H 0.3165 0.2803 0.6004 0.059 Uiso 0.77 1 calc PR A 1
H34B H 0.3233 0.2780 0.5090 0.059 Uiso 0.77 1 calc PR A 1
C35 C 0.3822(3) 0.4078(3) 0.4977(3) 0.0542(8) Uani 0.77 1 d P A 1
H35A H 0.4315 0.4243 0.4365 0.065 Uiso 0.77 1 calc PR A 1
H35B H 0.4141 0.4283 0.5301 0.065 Uiso 0.77 1 calc PR A 1
C36 C 0.2776(3) 0.4645(2) 0.5009(2) 0.0814(9) Uani 0.77 1 d P A 1
H36A H 0.2913 0.5352 0.4781 0.122 Uiso 0.77 1 calc PR A 1
H36B H 0.2279 0.4458 0.5613 0.122 Uiso 0.77 1 calc PR A 1
H36C H 0.2487 0.4476 0.4654 0.122 Uiso 0.77 1 calc PR A 1
C33B C 0.45957(18) 0.23408(18) 0.53125(14) 0.0490(5) Uani 0.23 1 d P A 2
H33C H 0.5001 0.2113 0.5694 0.059 Uiso 0.23 1 calc PR A 2
H33D H 0.4106 0.1812 0.5468 0.059 Uiso 0.23 1 calc PR A 2
C34B C 0.3999(11) 0.3283(12) 0.5418(9) 0.061(3) Uani 0.23 1 d P A 2
H34C H 0.3542 0.3139 0.6038 0.073 Uiso 0.23 1 calc PR A 2
H34D H 0.4509 0.3790 0.5271 0.073 Uiso 0.23 1 calc PR A 2
C35B C 0.3348(10) 0.3701(9) 0.4875(8) 0.060(3) Uani 0.23 1 d P A 2
H35C H 0.2829 0.3202 0.5023 0.072 Uiso 0.23 1 calc PR A 2
H35D H 0.3800 0.3851 0.4253 0.072 Uiso 0.23 1 calc PR A 2
C36B C 0.2776(3) 0.4645(2) 0.5009(2) 0.0814(9) Uani 0.23 1 d P A 2
H36D H 0.2258 0.4809 0.4738 0.122 Uiso 0.23 1 calc PR A 2
H36E H 0.3279 0.5186 0.4741 0.122 Uiso 0.23 1 calc PR A 2
H36F H 0.2430 0.4536 0.5634 0.122 Uiso 0.23 1 calc PR A 2
C37 C 0.4921(3) 0.3464(3) 0.2132(3) 0.0500(8) Uani 0.69 1 d P B 1
H37A H 0.4858 0.3406 0.1614 0.060 Uiso 0.69 1 calc PR B 1
H37B H 0.5151 0.4141 0.1979 0.060 Uiso 0.69 1 calc PR B 1
C38 C 0.3883(3) 0.3265(3) 0.2869(3) 0.0646(11) Uani 0.69 1 d P B 1
H38A H 0.3940 0.3348 0.3380 0.077 Uiso 0.69 1 calc PR B 1
H38B H 0.3667 0.2578 0.3037 0.077 Uiso 0.69 1 calc PR B 1
C39 C 0.3004(3) 0.4009(3) 0.2591(3) 0.1064(13) Uani 0.69 1 d PD B 1
H39A H 0.2989 0.3944 0.2059 0.128 Uiso 0.69 1 calc PR B 1
H39B H 0.2317 0.3790 0.3060 0.128 Uiso 0.69 1 calc PR B 1
C40 C 0.3140(7) 0.5020(6) 0.2431(6) 0.093(2) Uani 0.69 1 d PD B 1
H40A H 0.2513 0.5378 0.2381 0.140 Uiso 0.69 1 calc PR B 1
H40B H 0.3735 0.5288 0.1887 0.140 Uiso 0.69 1 calc PR B 1
H40C H 0.3267 0.5089 0.2914 0.140 Uiso 0.69 1 calc PR B 1
C37B C 0.4527(7) 0.3073(7) 0.2734(6) 0.056(2) Uani 0.31 1 d P B 2
H37C H 0.4074 0.2553 0.2813 0.067 Uiso 0.31 1 calc PR B 2
H37D H 0.4361 0.3134 0.3310 0.067 Uiso 0.31 1 calc PR B 2
C38B C 0.4312(9) 0.4032(9) 0.2126(7) 0.090(3) Uani 0.31 1 d P B 2
H38C H 0.4558 0.4034 0.1520 0.108 Uiso 0.31 1 calc PR B 2
H38D H 0.4618 0.4598 0.2136 0.108 Uiso 0.31 1 calc PR B 2
C39B C 0.3004(3) 0.4009(3) 0.2591(3) 0.1064(13) Uani 0.31 1 d PD B 2
H39C H 0.2736 0.3818 0.3234 0.128 Uiso 0.31 1 calc PR B 2
H39D H 0.2666 0.3614 0.2412 0.128 Uiso 0.31 1 calc PR B 2
C40B C 0.2979(18) 0.5240(13) 0.2070(14) 0.140(10) Uani 0.31 1 d PD B 2
H40D H 0.2465 0.5543 0.2471 0.210 Uiso 0.31 1 calc PR B 2
H40E H 0.2791 0.5360 0.1566 0.210 Uiso 0.31 1 calc PR B 2
H40F H 0.3666 0.5527 0.1875 0.210 Uiso 0.31 1 calc PR B 2
C41 C 0.76261(19) 0.52915(17) -0.01827(15) 0.0507(6) Uani 1 1 d . . .
H41A H 0.7526 0.4946 -0.0535 0.061 Uiso 1 1 calc R C 1
H41B H 0.8368 0.5484 -0.0427 0.061 Uiso 1 1 calc R C 1
C42 C 0.6960(3) 0.6191(3) -0.0221(2) 0.0879(11) Uani 0.78 1 d P D 1
H42A H 0.7166 0.6573 0.0053 0.106 Uiso 0.78 1 calc PR D 1
H42B H 0.7144 0.6596 -0.0843 0.106 Uiso 0.78 1 calc PR D 1
C43 C 0.5843(3) 0.6088(3) 0.0168(3) 0.0647(9) Uani 0.78 1 d P D 1
H43A H 0.5641 0.5644 0.0780 0.078 Uiso 0.78 1 calc PR D 1
H43B H 0.5609 0.5781 -0.0146 0.078 Uiso 0.78 1 calc PR D 1
C44 C 0.5277(3) 0.7100(3) 0.0145(3) 0.0965(12) Uani 0.78 1 d P D 1
H44A H 0.4524 0.6995 0.0382 0.145 Uiso 0.78 1 calc PR D 1
H44B H 0.5496 0.7551 -0.0457 0.145 Uiso 0.78 1 calc PR D 1
H44C H 0.5460 0.7381 0.0497 0.145 Uiso 0.78 1 calc PR D 1
C42B C 0.6960(3) 0.6191(3) -0.0221(2) 0.0879(11) Uani 0.22 1 d P D 2
H42C H 0.7476 0.6734 -0.0518 0.106 Uiso 0.22 1 calc PR D 2
H42D H 0.6669 0.6220 -0.0656 0.106 Uiso 0.22 1 calc PR D 2
C43B C 0.6210(9) 0.6502(9) 0.0332(8) 0.053(3) Uani 0.22 1 d P D 2
H43C H 0.6535 0.6905 0.0513 0.063 Uiso 0.22 1 calc PR D 2
H43D H 0.5908 0.5917 0.0850 0.063 Uiso 0.22 1 calc PR D 2
C44B C 0.5277(3) 0.7100(3) 0.0145(3) 0.0965(12) Uani 0.22 1 d P D 2
H44D H 0.5031 0.7538 0.0489 0.145 Uiso 0.22 1 calc PR D 2
H44E H 0.4714 0.6650 0.0304 0.145 Uiso 0.22 1 calc PR D 2
H44F H 0.5497 0.7489 -0.0476 0.145 Uiso 0.22 1 calc PR D 2
C45 C 1.01027(16) 0.13336(16) 0.11439(14) 0.0402(5) Uani 1 1 d . . .
H45A H 0.9795 0.0773 0.1126 0.048 Uiso 1 1 calc R . .
H45B H 1.0138 0.1146 0.1727 0.048 Uiso 1 1 calc R . .
C46 C 1.20458(17) 0.03365(18) 0.06621(14) 0.0433(5) Uani 1 1 d . . .
C47 C 1.30723(19) 0.0318(2) 0.06472(17) 0.0570(6) Uani 1 1 d . . .
H47 H 1.3449 0.0915 0.0417 0.068 Uiso 1 1 calc R . .
C48 C 1.3541(2) -0.0585(3) 0.0973(2) 0.0717(9) Uani 1 1 d . . .
H48 H 1.4227 -0.0587 0.0959 0.086 Uiso 1 1 calc R . .
C49 C 1.2996(3) -0.1462(3) 0.13119(18) 0.0759(10) Uani 1 1 d . . .
H49 H 1.3307 -0.2062 0.1535 0.091 Uiso 1 1 calc R . .
C50 C 1.1992(2) -0.1467(2) 0.13253(17) 0.0681(8) Uani 1 1 d . . .
H50 H 1.1628 -0.2070 0.1552 0.082 Uiso 1 1 calc R . .
C51 C 1.15138(19) -0.05751(18) 0.10030(16) 0.0528(6) Uani 1 1 d . . .
H51 H 1.0831 -0.0587 0.1015 0.063 Uiso 1 1 calc R . .
C52 C 1.13026(16) 0.15875(15) -0.07074(13) 0.0375(4) Uani 1 1 d . . .
C53 C 1.16903(17) 0.08518(16) -0.10994(14) 0.0422(5) Uani 1 1 d . . .
H53 H 1.1981 0.0275 -0.0811 0.051 Uiso 1 1 calc R . .
C54 C 1.1649(2) 0.09678(19) -0.19132(16) 0.0511(6) Uani 1 1 d . . .
H54 H 1.1917 0.0474 -0.2170 0.061 Uiso 1 1 calc R . .
C55 C 1.1211(2) 0.1812(2) -0.23397(16) 0.0568(6) Uani 1 1 d . . .
H55 H 1.1185 0.1890 -0.2886 0.068 Uiso 1 1 calc R . .
C56 C 1.0813(2) 0.25396(19) -0.19632(17) 0.0583(6) Uani 1 1 d . . .
H56 H 1.0504 0.3104 -0.2250 0.070 Uiso 1 1 calc R . .
C57 C 1.08655(19) 0.24402(17) -0.11610(16) 0.0492(5) Uani 1 1 d . . .
H57 H 1.0607 0.2947 -0.0918 0.059 Uiso 1 1 calc R . .
C58 C 0.87751(17) -0.00335(16) 0.38532(15) 0.0432(5) Uani 1 1 d . A .
H58A H 0.9348 0.0230 0.3913 0.052 Uiso 1 1 calc R . .
H58B H 0.9025 -0.0054 0.3255 0.052 Uiso 1 1 calc R . .
C59 C 0.97356(19) -0.19302(16) 0.42680(14) 0.0434(5) Uani 1 1 d . . .
C60 C 1.07125(19) -0.14758(19) 0.39706(15) 0.0523(6) Uani 1 1 d . . .
H60 H 1.0738 -0.0839 0.3989 0.063 Uiso 1 1 calc R . .
C61 C 1.1645(2) -0.1953(2) 0.36479(17) 0.0645(7) Uani 1 1 d . . .
H61 H 1.2293 -0.1637 0.3446 0.077 Uiso 1 1 calc R . .
C62 C 1.1611(3) -0.2905(3) 0.36255(18) 0.0757(10) Uani 1 1 d . . .
H62 H 1.2238 -0.3227 0.3407 0.091 Uiso 1 1 calc R . .
C63 C 1.0668(3) -0.3367(2) 0.3920(2) 0.0718(9) Uani 1 1 d . . .
H63 H 1.0652 -0.4007 0.3905 0.086 Uiso 1 1 calc R . .
C64 C 0.9727(2) -0.28921(19) 0.42446(18) 0.0589(7) Uani 1 1 d . . .
H64 H 0.9083 -0.3218 0.4449 0.071 Uiso 1 1 calc R . .
C65 C 0.83974(16) -0.12357(15) 0.56941(14) 0.0375(4) Uani 1 1 d . . .
C66 C 0.75643(18) -0.07147(17) 0.61443(16) 0.0468(5) Uani 1 1 d . . .
H66 H 0.7100 -0.0354 0.5875 0.056 Uiso 1 1 calc R . .
C67 C 0.74213(19) -0.0728(2) 0.69801(17) 0.0558(6) Uani 1 1 d . . .
H67 H 0.6868 -0.0373 0.7265 0.067 Uiso 1 1 calc R . .
C68 C 0.8098(2) -0.1266(2) 0.73940(17) 0.0589(6) Uani 1 1 d . . .
H68 H 0.7996 -0.1282 0.7960 0.071 Uiso 1 1 calc R . .
C69 C 0.8921(2) -0.1776(2) 0.69666(16) 0.0566(6) Uani 1 1 d . . .
H69 H 0.9381 -0.2133 0.7242 0.068 Uiso 1 1 calc R . .
C70 C 0.90717(18) -0.17661(18) 0.61292(15) 0.0466(5) Uani 1 1 d . . .
H70 H 0.9633 -0.2119 0.5850 0.056 Uiso 1 1 calc R . .

loop_
_atom_site_aniso_label
_atom_site_aniso_U_11
_atom_site_aniso_U_22
_atom_site_aniso_U_33
_atom_site_aniso_U_23
_atom_site_aniso_U_13
_atom_site_aniso_U_12
P1 0.0354(3) 0.0431(3) 0.0458(3) -0.0226(2) -0.0148(2) 0.0026(2)
P2 0.0438(3) 0.0360(3) 0.0473(3) -0.0155(2) -0.0255(3) 0.0041(2)
O25 0.0375(7) 0.0444(8) 0.0409(8) -0.0139(6) -0.0168(6) -0.0008(6)
O26 0.0382(7) 0.0384(8) 0.0321(7) -0.0104(6) -0.0100(6) 0.0057(6)
O27 0.0542(9) 0.0319(7) 0.0398(8) -0.0141(6) -0.0198(7) 0.0044(6)
O28 0.0408(8) 0.0350(7) 0.0350(7) -0.0088(6) -0.0119(6) 0.0066(6)
C1 0.0409(11) 0.0316(10) 0.0400(11) -0.0177(8) -0.0131(9) 0.0039(8)
C2 0.0397(11) 0.0345(10) 0.0363(10) -0.0113(8) -0.0090(9) -0.0016(8)
C3 0.0374(10) 0.0326(10) 0.0264(9) -0.0097(8) -0.0056(8) -0.0005(8)
C4 0.0340(10) 0.0385(11) 0.0317(9) -0.0132(8) -0.0098(8) 0.0010(8)
C5 0.0361(10) 0.0363(10) 0.0315(9) -0.0133(8) -0.0067(8) 0.0039(8)
C6 0.0400(11) 0.0364(11) 0.0345(10) -0.0159(8) -0.0111(8) 0.0014(8)
C7 0.0361(10) 0.0393(11) 0.0291(9) -0.0114(8) -0.0102(8) 0.0007(8)
C8 0.0440(11) 0.0431(11) 0.0340(10) -0.0121(9) -0.0170(9) 0.0023(9)
C9 0.0363(10) 0.0383(11) 0.0370(10) -0.0129(8) -0.0185(9) 0.0063(8)
C10 0.0435(11) 0.0458(12) 0.0427(11) -0.0220(10) -0.0198(10) 0.0079(9)
C11 0.0528(13) 0.0377(11) 0.0574(13) -0.0232(10) -0.0283(11) 0.0076(10)
C12 0.0443(11) 0.0339(11) 0.0493(12) -0.0100(9) -0.0235(10) 0.0017(9)
C13 0.0312(9) 0.0359(10) 0.0377(10) -0.0116(8) -0.0160(8) 0.0035(8)
C14 0.0368(10) 0.0389(11) 0.0349(10) -0.0083(9) -0.0123(8) -0.0014(8)
C15 0.0379(10) 0.0323(10) 0.0269(9) -0.0037(7) -0.0122(8) -0.0005(8)
C16 0.0429(11) 0.0307(10) 0.0333(10) -0.0078(8) -0.0161(9) 0.0013(8)
C17 0.0437(11) 0.0343(10) 0.0347(10) -0.0069(8) -0.0184(9) 0.0056(8)
C18 0.0416(11) 0.0397(11) 0.0379(10) -0.0107(9) -0.0205(9) 0.0031(9)
C19 0.0452(11) 0.0342(10) 0.0287(9) -0.0080(8) -0.0145(8) 0.0004(8)
C20 0.0459(12) 0.0444(12) 0.0360(10) -0.0169(9) -0.0174(9) 0.0030(9)
C21 0.0406(11) 0.0354(10) 0.0423(11) -0.0199(9) -0.0174(9) 0.0066(8)
C22 0.0467(12) 0.0453(12) 0.0470(12) -0.0242(10) -0.0241(10) 0.0101(9)
C23 0.0379(11) 0.0574(14) 0.0609(14) -0.0317(12) -0.0223(11) 0.0063(10)
C24 0.0359(11) 0.0460(12) 0.0515(13) -0.0241(10) -0.0109(10) 0.0015(9)
C25 0.0357(10) 0.0314(10) 0.0406(10) -0.0176(8) -0.0155(8) 0.0039(8)
C26 0.0369(10) 0.0335(10) 0.0271(9) -0.0060(8) -0.0118(8) 0.0043(8)
C27 0.0333(10) 0.0334(10) 0.0376(10) -0.0133(8) -0.0171(8) 0.0044(8)
C28 0.0331(10) 0.0343(10) 0.0271(9) -0.0094(8) -0.0061(8) 0.0039(8)
C29 0.0401(12) 0.0533(14) 0.0559(14) -0.0138(11) -0.0195(11) 0.0051(10)
C30 0.0594(15) 0.0508(14) 0.0615(15) -0.0228(12) -0.0210(13) 0.0066(12)
C31 0.0712(18) 0.0540(15) 0.0713(18) -0.0229(13) -0.0315(15) 0.0109(13)
C32 0.102(3) 0.0550(18) 0.098(3) -0.0257(17) -0.038(2) 0.0137(17)
C33 0.0479(13) 0.0513(13) 0.0350(11) -0.0111(10) -0.0056(10) 0.0006(10)
C34 0.0379(19) 0.056(2) 0.0459(18) -0.0226(17) -0.0015(15) -0.0031(16)
C35 0.0489(18) 0.051(2) 0.065(2) -0.0328(18) -0.0127(16) 0.0006(16)
C36 0.0720(19) 0.072(2) 0.107(3) -0.0533(19) -0.0271(18) 0.0251(16)
C33B 0.0479(13) 0.0513(13) 0.0350(11) -0.0111(10) -0.0056(10) 0.0006(10)
C34B 0.054(8) 0.066(10) 0.056(7) -0.025(7) -0.010(6) 0.003(7)
C35B 0.061(7) 0.046(6) 0.064(7) -0.029(6) -0.006(6) 0.011(5)
C36B 0.0720(19) 0.072(2) 0.107(3) -0.0533(19) -0.0271(18) 0.0251(16)
C37 0.062(2) 0.0384(18) 0.045(2) -0.0132(16) -0.0195(19) 0.0156(17)
C38 0.050(2) 0.055(2) 0.078(3) -0.010(2) -0.023(2) 0.0022(19)
C39 0.071(2) 0.123(4) 0.124(3) -0.044(3) -0.044(2) 0.037(2)
C40 0.066(4) 0.102(5) 0.122(7) -0.053(4) -0.034(4) 0.009(3)
C37B 0.043(5) 0.065(6) 0.046(5) -0.019(4) -0.009(4) 0.019(4)
C38B 0.085(7) 0.099(8) 0.069(6) -0.010(6) -0.037(6) 0.032(7)
C39B 0.071(2) 0.123(4) 0.124(3) -0.044(3) -0.044(2) 0.037(2)
C40B 0.092(12) 0.24(3) 0.17(2) -0.16(2) -0.056(12) 0.018(14)
C41 0.0507(13) 0.0481(13) 0.0396(11) -0.0027(10) -0.0141(10) 0.0013(10)
C42 0.102(3) 0.075(2) 0.0627(18) -0.0035(16) -0.0328(18) 0.0288(19)
C43 0.062(2) 0.056(2) 0.079(2) -0.0106(18) -0.041(2) 0.0016(17)
C44 0.092(2) 0.090(2) 0.141(3) -0.054(2) -0.076(3) 0.041(2)
C42B 0.102(3) 0.075(2) 0.0627(18) -0.0035(16) -0.0328(18) 0.0288(19)
C43B 0.049(6) 0.056(7) 0.064(7) -0.026(6) -0.030(6) 0.008(5)
C44B 0.092(2) 0.090(2) 0.141(3) -0.054(2) -0.076(3) 0.041(2)
C45 0.0404(11) 0.0385(11) 0.0399(11) -0.0163(9) -0.0120(9) 0.0052(9)
C46 0.0375(11) 0.0576(14) 0.0401(11) -0.0254(10) -0.0156(9) 0.0129(10)
C47 0.0445(13) 0.0847(19) 0.0604(15) -0.0437(14) -0.0260(12) 0.0163(12)
C48 0.0598(17) 0.111(3) 0.0661(18) -0.0501(18) -0.0394(15) 0.0420(17)
C49 0.081(2) 0.090(2) 0.0452(14) -0.0228(15) -0.0281(14) 0.0500(18)
C50 0.0732(18) 0.0558(16) 0.0504(15) -0.0085(12) -0.0126(13) 0.0217(14)
C51 0.0448(13) 0.0538(14) 0.0487(13) -0.0146(11) -0.0125(11) 0.0125(11)
C52 0.0346(10) 0.0367(11) 0.0393(10) -0.0145(9) -0.0099(8) -0.0010(8)
C53 0.0455(12) 0.0404(11) 0.0436(11) -0.0190(9) -0.0174(10) 0.0070(9)
C54 0.0572(14) 0.0554(14) 0.0461(13) -0.0248(11) -0.0183(11) 0.0022(11)
C55 0.0659(16) 0.0629(16) 0.0440(13) -0.0138(12) -0.0251(12) -0.0048(13)
C56 0.0670(16) 0.0490(14) 0.0540(14) -0.0062(11) -0.0290(13) 0.0048(12)
C57 0.0548(13) 0.0389(12) 0.0518(13) -0.0162(10) -0.0183(11) 0.0051(10)
C58 0.0426(11) 0.0390(11) 0.0459(12) -0.0107(9) -0.0195(10) 0.0060(9)
C59 0.0587(13) 0.0405(11) 0.0426(11) -0.0209(9) -0.0292(10) 0.0156(10)
C60 0.0531(14) 0.0522(14) 0.0464(13) -0.0166(11) -0.0173(11) 0.0127(11)
C61 0.0559(15) 0.0720(18) 0.0486(14) -0.0142(13) -0.0143(12) 0.0210(13)
C62 0.093(2) 0.085(2) 0.0465(15) -0.0342(15) -0.0285(15) 0.0514(19)
C63 0.115(3) 0.0576(16) 0.0702(18) -0.0412(15) -0.0573(19) 0.0414(18)
C64 0.0844(18) 0.0473(14) 0.0717(17) -0.0320(13) -0.0519(15) 0.0212(13)
C65 0.0366(10) 0.0355(10) 0.0416(11) -0.0132(9) -0.0158(9) 0.0007(8)
C66 0.0419(12) 0.0505(13) 0.0529(13) -0.0215(11) -0.0209(10) 0.0065(10)
C67 0.0472(13) 0.0674(16) 0.0585(15) -0.0353(13) -0.0146(12) 0.0068(12)
C68 0.0559(15) 0.0822(19) 0.0465(13) -0.0314(13) -0.0180(12) -0.0003(13)
C69 0.0564(14) 0.0709(17) 0.0501(14) -0.0217(12) -0.0295(12) 0.0110(12)
C70 0.0434(12) 0.0540(13) 0.0460(12) -0.0207(10) -0.0207(10) 0.0124(10)

loop_
_atom_type_symbol
_atom_type_description
_atom_type_scat_dispersion_real
_atom_type_scat_dispersion_imag
_atom_type_scat_source
C C 0.0033 0.0016 'International Tables Vol C Tables 4.2.6.8 and 6.1.1.4'
H H 0.0000 0.0000 'International Tables Vol C Tables 4.2.6.8 and 6.1.1.4'
O O 0.0106 0.0060 'International Tables Vol C Tables 4.2.6.8 and 6.1.1.4'
P P 0.1023 0.0942 'International Tables Vol C Tables 4.2.6.8 and 6.1.1.4'

loop_
_geom_angle_atom_site_label_1
_geom_angle_atom_site_label_2
_geom_angle_atom_site_label_3
_geom_angle
_geom_angle_site_symmetry_1
_geom_angle_site_symmetry_3
_geom_angle_publ_flag
C52 P1 C46 103.53(9) . . ?
C52 P1 C45 103.25(9) . . ?
C46 P1 C45 99.70(10) . . ?
C65 P2 C59 103.05(9) . . ?
C65 P2 C58 103.90(10) . . ?
C59 P2 C58 99.89(10) . . ?
C25 O25 C29 116.11(16) . . ?
C26 O26 C33 112.96(15) . . ?
C27 O27 C37 114.4(2) . . ?
C27 O27 C37B 109.2(4) . . ?
C37 O27 C37B 37.5(3) . . ?
C28 O28 C41 112.40(15) . . ?
C24 C1 C25 117.86(19) . . ?
C24 C1 C2 122.32(19) . . ?
C25 C1 C2 119.67(18) . . ?
C1 C2 C3 111.71(16) . . ?
C1 C2 H2A 109.3 . . ?
C3 C2 H2A 109.3 . . ?
C1 C2 H2B 109.3 . . ?
C3 C2 H2B 109.3 . . ?
H2A C2 H2B 107.9 . . ?
C4 C3 C28 118.10(18) . . ?
C4 C3 C2 120.30(18) . . ?
C28 C3 C2 121.52(17) . . ?
C3 C4 C5 121.90(18) . . ?
C3 C4 H4 119.1 . . ?
C5 C4 H4 119.1 . . ?
C6 C5 C4 117.96(18) . . ?
C6 C5 C45 120.29(18) . . ?
C4 C5 C45 121.71(18) . . ?
C5 C6 C7 122.04(19) . . ?
C5 C6 H6 119.0 . . ?
C7 C6 H6 119.0 . . ?
C28 C7 C6 118.32(18) . . ?
C28 C7 C8 122.28(18) . . ?
C6 C7 C8 119.24(18) . . ?
C9 C8 C7 110.02(16) . . ?
C9 C8 H8A 109.7 . . ?
C7 C8 H8A 109.7 . . ?
C9 C8 H8B 109.7 . . ?
C7 C8 H8B 109.7 . . ?
H8A C8 H8B 108.2 . . ?
C10 C9 C27 117.90(19) . . ?
C10 C9 C8 121.61(18) . . ?
C27 C9 C8 120.18(18) . . ?
C11 C10 C9 121.1(2) . . ?
C11 C10 H10 119.5 . . ?
C9 C10 H10 119.5 . . ?
C10 C11 C12 119.9(2) . . ?
C10 C11 H11 120.0 . . ?
C12 C11 H11 120.0 . . ?
C11 C12 C13 121.01(19) . . ?
C11 C12 H12 119.5 . . ?
C13 C12 H12 119.5 . . ?
C12 C13 C27 117.72(18) . . ?
C12 C13 C14 121.81(18) . . ?
C27 C13 C14 120.31(18) . . ?
C13 C14 C15 111.17(16) . . ?
C13 C14 H14A 109.4 . . ?
C15 C14 H14A 109.4 . . ?
C13 C14 H14B 109.4 . . ?
C15 C14 H14B 109.4 . . ?
H14A C14 H14B 108.0 . . ?
C16 C15 C26 118.13(18) . . ?
C16 C15 C14 120.42(18) . . ?
C26 C15 C14 121.43(18) . . ?
C17 C16 C15 122.03(19) . . ?
C17 C16 H16 119.0 . . ?
C15 C16 H16 119.0 . . ?
C16 C17 C18 118.11(19) . . ?
C16 C17 C58 121.93(19) . . ?
C18 C17 C58 119.96(19) . . ?
C19 C18 C17 121.85(19) . . ?
C19 C18 H18 119.1 . . ?
C17 C18 H18 119.1 . . ?
C18 C19 C26 118.31(19) . . ?
C18 C19 C20 119.02(18) . . ?
C26 C19 C20 122.57(18) . . ?
C21 C20 C19 111.09(16) . . ?
C21 C20 H20A 109.4 . . ?
C19 C20 H20A 109.4 . . ?
C21 C20 H20B 109.4 . . ?
C19 C20 H20B 109.4 . . ?
H20A C20 H20B 108.0 . . ?
C25 C21 C22 117.22(19) . . ?
C25 C21 C20 121.55(18) . . ?
C22 C21 C20 121.02(18) . . ?
C23 C22 C21 121.5(2) . . ?
C23 C22 H22 119.2 . . ?
C21 C22 H22 119.2 . . ?
C22 C23 C24 119.9(2) . . ?
C22 C23 H23 120.1 . . ?
C24 C23 H23 120.1 . . ?
C23 C24 C1 120.8(2) . . ?
C23 C24 H24 119.6 . . ?
C1 C24 H24 119.6 . . ?
O25 C25 C21 119.90(18) . . ?
O25 C25 C1 117.52(17) . . ?
C21 C25 C1 122.36(18) . . ?
O26 C26 C19 119.01(18) . . ?
O26 C26 C15 119.49(17) . . ?
C19 C26 C15 121.44(18) . . ?
O27 C27 C13 119.20(17) . . ?
O27 C27 C9 118.94(17) . . ?
C13 C27 C9 121.69(18) . . ?
C7 C28 O28 119.38(17) . . ?
C7 C28 C3 121.64(18) . . ?
O28 C28 C3 118.94(17) . . ?
O25 C29 C30 114.9(2) . . ?
O25 C29 H29A 108.5 . . ?
C30 C29 H29A 108.5 . . ?
O25 C29 H29B 108.5 . . ?
C30 C29 H29B 108.5 . . ?
H29A C29 H29B 107.5 . . ?
C29 C30 C31 109.9(2) . . ?
C29 C30 H30A 109.7 . . ?
C31 C30 H30A 109.7 . . ?
C29 C30 H30B 109.7 . . ?
C31 C30 H30B 109.7 . . ?
H30A C30 H30B 108.2 . . ?
C32 C31 C30 112.8(3) . . ?
C32 C31 H31A 109.0 . . ?
C30 C31 H31A 109.0 . . ?
C32 C31 H31B 109.0 . . ?
C30 C31 H31B 109.0 . . ?
H31A C31 H31B 107.8 . . ?
C31 C32 H32A 109.5 . . ?
C31 C32 H32B 109.5 . . ?
H32A C32 H32B 109.5 . . ?
C31 C32 H32C 109.5 . . ?
H32A C32 H32C 109.5 . . ?
H32B C32 H32C 109.5 . . ?
O26 C33 C34 109.1(2) . . ?
O26 C33 H33A 109.9 . . ?
C34 C33 H33A 109.9 . . ?
O26 C33 H33B 109.9 . . ?
C34 C33 H33B 109.9 . . ?
H33A C33 H33B 108.3 . . ?
C33 C34 C35 114.6(3) . . ?
C33 C34 H34A 108.6 . . ?
C35 C34 H34A 108.6 . . ?
C33 C34 H34B 108.6 . . ?
C35 C34 H34B 108.6 . . ?
H34A C34 H34B 107.6 . . ?
C34 C35 C36 110.4(3) . . ?
C34 C35 H35A 109.6 . . ?
C36 C35 H35A 109.6 . . ?
C34 C35 H35B 109.6 . . ?
C36 C35 H35B 109.6 . . ?
H35A C35 H35B 108.1 . . ?
C35 C36 H36A 109.5 . . ?
C35 C36 H36B 109.5 . . ?
H36A C36 H36B 109.5 . . ?
C35 C36 H36C 109.5 . . ?
H36A C36 H36C 109.5 . . ?
H36B C36 H36C 109.5 . . ?
C35B C34B H34C 108.4 . . ?
C35B C34B H34D 108.4 . . ?
H34C C34B H34D 107.4 . . ?
C34B C35B H35C 109.0 . . ?
C34B C35B H35D 109.0 . . ?
H35C C35B H35D 107.8 . . ?
O27 C37 C38 110.7(3) . . ?
O27 C37 H37A 109.5 . . ?
C38 C37 H37A 109.5 . . ?
O27 C37 H37B 109.5 . . ?
C38 C37 H37B 109.5 . . ?
H37A C37 H37B 108.1 . . ?
C37 C38 C39 111.0(3) . . ?
C37 C38 H38A 109.4 . . ?
C39 C38 H38A 109.4 . . ?
C37 C38 H38B 109.4 . . ?
C39 C38 H38B 109.4 . . ?
H38A C38 H38B 108.0 . . ?
C40 C39 C38 116.2(4) . . ?
C40 C39 H39A 108.2 . . ?
C38 C39 H39A 108.2 . . ?
C40 C39 H39B 108.2 . . ?
C38 C39 H39B 108.2 . . ?
H39A C39 H39B 107.4 . . ?
C39 C40 H40A 109.5 . . ?
C39 C40 H40B 109.5 . . ?
H40A C40 H40B 109.5 . . ?
C39 C40 H40C 109.5 . . ?
H40A C40 H40C 109.5 . . ?
H40B C40 H40C 109.5 . . ?
C38B C37B O27 111.4(8) . . ?
C38B C37B H37C 109.3 . . ?
O27 C37B H37C 109.3 . . ?
C38B C37B H37D 109.3 . . ?
O27 C37B H37D 109.3 . . ?
H37C C37B H37D 108.0 . . ?
C37B C38B H38C 112.0 . . ?
C37B C38B H38D 112.0 . . ?
H38C C38B H38D 109.7 . . ?
H40D C40B H40E 109.5 . . ?
H40D C40B H40F 109.5 . . ?
H40E C40B H40F 109.5 . . ?
O28 C41 C42 109.5(2) . . ?
O28 C41 H41A 109.8 . . ?
C42 C41 H41A 109.8 . . ?
O28 C41 H41B 109.8 . . ?
C42 C41 H41B 109.8 . . ?
H41A C41 H41B 108.2 . . ?
C43 C42 C41 119.8(3) . . ?
C43 C42 H42A 107.4 . . ?
C41 C42 H42A 107.4 . . ?
C43 C42 H42B 107.4 . . ?
C41 C42 H42B 107.4 . . ?
H42A C42 H42B 106.9 . . ?
C42 C43 C44 112.7(3) . . ?
C42 C43 H43A 109.0 . . ?
C44 C43 H43A 109.0 . . ?
C42 C43 H43B 109.0 . . ?
C44 C43 H43B 109.0 . . ?
H43A C43 H43B 107.8 . . ?
C43 C44 H44A 109.5 . . ?
C43 C44 H44B 109.5 . . ?
H44A C44 H44B 109.5 . . ?
C43 C44 H44C 109.5 . . ?
H44A C44 H44C 109.5 . . ?
H44B C44 H44C 109.5 . . ?
H43C C43B H43D 106.4 . . ?
C5 C45 P1 113.74(14) . . ?
C5 C45 H45A 108.8 . . ?
P1 C45 H45A 108.8 . . ?
C5 C45 H45B 108.8 . . ?
P1 C45 H45B 108.8 . . ?
H45A C45 H45B 107.7 . . ?
C51 C46 C47 117.7(2) . . ?
C51 C46 P1 124.90(17) . . ?
C47 C46 P1 117.3(2) . . ?
C46 C47 C48 120.8(3) . . ?
C46 C47 H47 119.6 . . ?
C48 C47 H47 119.6 . . ?
C49 C48 C47 120.1(3) . . ?
C49 C48 H48 120.0 . . ?
C47 C48 H48 120.0 . . ?
C48 C49 C50 120.3(3) . . ?
C48 C49 H49 119.8 . . ?
C50 C49 H49 119.8 . . ?
C49 C50 C51 120.4(3) . . ?
C49 C50 H50 119.8 . . ?
C51 C50 H50 119.8 . . ?
C50 C51 C46 120.7(2) . . ?
C50 C51 H51 119.7 . . ?
C46 C51 H51 119.7 . . ?
C53 C52 C57 117.7(2) . . ?
C53 C52 P1 123.66(16) . . ?
C57 C52 P1 118.27(16) . . ?
C54 C53 C52 120.9(2) . . ?
C54 C53 H53 119.5 . . ?
C52 C53 H53 119.5 . . ?
C55 C54 C53 119.9(2) . . ?
C55 C54 H54 120.0 . . ?
C53 C54 H54 120.0 . . ?
C56 C55 C54 120.2(2) . . ?
C56 C55 H55 119.9 . . ?
C54 C55 H55 119.9 . . ?
C55 C56 C57 120.3(2) . . ?
C55 C56 H56 119.8 . . ?
C57 C56 H56 119.8 . . ?
C56 C57 C52 120.9(2) . . ?
C56 C57 H57 119.6 . . ?
C52 C57 H57 119.6 . . ?
C17 C58 P2 113.48(15) . . ?
C17 C58 H58A 108.9 . . ?
P2 C58 H58A 108.9 . . ?
C17 C58 H58B 108.9 . . ?
P2 C58 H58B 108.9 . . ?
H58A C58 H58B 107.7 . . ?
C60 C59 C64 117.9(2) . . ?
C60 C59 P2 124.28(17) . . ?
C64 C59 P2 117.8(2) . . ?
C61 C60 C59 121.1(3) . . ?
C61 C60 H60 119.5 . . ?
C59 C60 H60 119.5 . . ?
C60 C61 C62 119.7(3) . . ?
C60 C61 H61 120.2 . . ?
C62 C61 H61 120.2 . . ?
C63 C62 C61 120.3(3) . . ?
C63 C62 H62 119.8 . . ?
C61 C62 H62 119.8 . . ?
C62 C63 C64 120.3(3) . . ?
C62 C63 H63 119.8 . . ?
C64 C63 H63 119.8 . . ?
C63 C64 C59 120.6(3) . . ?
C63 C64 H64 119.7 . . ?
C59 C64 H64 119.7 . . ?
C70 C65 C66 117.1(2) . . ?
C70 C65 P2 122.92(16) . . ?
C66 C65 P2 119.48(16) . . ?
C67 C66 C65 121.2(2) . . ?
C67 C66 H66 119.4 . . ?
C65 C66 H66 119.4 . . ?
C66 C67 C68 120.2(2) . . ?
C66 C67 H67 119.9 . . ?
C68 C67 H67 119.9 . . ?
C69 C68 C67 119.7(2) . . ?
C69 C68 H68 120.1 . . ?
C67 C68 H68 120.1 . . ?
C68 C69 C70 120.5(2) . . ?
C68 C69 H69 119.7 . . ?
C70 C69 H69 119.7 . . ?
C69 C70 C65 121.3(2) . . ?
C69 C70 H70 119.4 . . ?
C65 C70 H70 119.4 . . ?

loop_
_geom_bond_atom_site_label_1
_geom_bond_atom_site_label_2
_geom_bond_distance
_geom_bond_site_symmetry_2
_geom_bond_publ_flag
P1 C52 1.828(2) . ?
P1 C46 1.832(2) . ?
P1 C45 1.858(2) . ?
P2 C65 1.825(2) . ?
P2 C59 1.840(2) . ?
P2 C58 1.863(2) . ?
O25 C25 1.378(2) . ?
O25 C29 1.428(3) . ?
O26 C26 1.391(2) . ?
O26 C33 1.434(2) . ?
O27 C27 1.381(2) . ?
O27 C37 1.424(4) . ?
O27 C37B 1.529(9) . ?
O28 C28 1.391(2) . ?
O28 C41 1.436(2) . ?
C1 C24 1.390(3) . ?
C1 C25 1.396(3) . ?
C1 C2 1.506(3) . ?
C2 C3 1.519(3) . ?
C2 H2A 0.9700 . ?
C2 H2B 0.9700 . ?
C3 C4 1.390(3) . ?
C3 C28 1.398(3) . ?
C4 C5 1.395(3) . ?
C4 H4 0.9300 . ?
C5 C6 1.387(3) . ?
C5 C45 1.504(3) . ?
C6 C7 1.393(3) . ?
C6 H6 0.9300 . ?
C7 C28 1.386(3) . ?
C7 C8 1.518(3) . ?
C8 C9 1.516(3) . ?
C8 H8A 0.9700 . ?
C8 H8B 0.9700 . ?
C9 C10 1.386(3) . ?
C9 C27 1.401(3) . ?
C10 C11 1.373(3) . ?
C10 H10 0.9300 . ?
C11 C12 1.386(3) . ?
C11 H11 0.9300 . ?
C12 C13 1.389(3) . ?
C12 H12 0.9300 . ?
C13 C27 1.393(3) . ?
C13 C14 1.511(3) . ?
C14 C15 1.523(3) . ?
C14 H14A 0.9700 . ?
C14 H14B 0.9700 . ?
C15 C16 1.390(3) . ?
C15 C26 1.396(3) . ?
C16 C17 1.386(3) . ?
C16 H16 0.9300 . ?
C17 C18 1.393(3) . ?
C17 C58 1.505(3) . ?
C18 C19 1.388(3) . ?
C18 H18 0.9300 . ?
C19 C26 1.392(3) . ?
C19 C20 1.519(3) . ?
C20 C21 1.508(3) . ?
C20 H20A 0.9700 . ?
C20 H20B 0.9700 . ?
C21 C25 1.392(3) . ?
C21 C22 1.395(3) . ?
C22 C23 1.376(3) . ?
C22 H22 0.9300 . ?
C23 C24 1.383(3) . ?
C23 H23 0.9300 . ?
C24 H24 0.9300 . ?
C29 C30 1.487(3) . ?
C29 H29A 0.9700 . ?
C29 H29B 0.9700 . ?
C30 C31 1.535(4) . ?
C30 H30A 0.9700 . ?
C30 H30B 0.9700 . ?
C31 C32 1.495(4) . ?
C31 H31A 0.9700 . ?
C31 H31B 0.9700 . ?
C32 H32A 0.9600 . ?
C32 H32B 0.9600 . ?
C32 H32C 0.9600 . ?
C33 C34 1.499(4) . ?
C33 H33A 0.9700 . ?
C33 H33B 0.9700 . ?
C34 C35 1.509(5) . ?
C34 H34A 0.9700 . ?
C34 H34B 0.9700 . ?
C35 C36 1.544(4) . ?
C35 H35A 0.9700 . ?
C35 H35B 0.9700 . ?
C36 H36A 0.9600 . ?
C36 H36B 0.9600 . ?
C36 H36C 0.9600 . ?
C34B C35B 1.47(2) . ?
C34B H34C 0.9700 . ?
C34B H34D 0.9700 . ?
C35B H35C 0.9700 . ?
C35B H35D 0.9700 . ?
C37 C38 1.470(6) . ?
C37 H37A 0.9700 . ?
C37 H37B 0.9700 . ?
C38 C39 1.603(5) . ?
C38 H38A 0.9700 . ?
C38 H38B 0.9700 . ?
C39 C40 1.396(8) . ?
C39 H39A 0.9700 . ?
C39 H39B 0.9700 . ?
C40 H40A 0.9600 . ?
C40 H40B 0.9600 . ?
C40 H40C 0.9600 . ?
C37B C38B 1.478(13) . ?
C37B H37C 0.9700 . ?
C37B H37D 0.9700 . ?
C38B H38C 0.9700 . ?
C38B H38D 0.9700 . ?
C40B H40D 0.9600 . ?
C40B H40E 0.9600 . ?
C40B H40F 0.9600 . ?
C41 C42 1.475(4) . ?
C41 H41A 0.9700 . ?
C41 H41B 0.9700 . ?
C42 C43 1.414(5) . ?
C42 H42A 0.9700 . ?
C42 H42B 0.9700 . ?
C43 C44 1.547(5) . ?
C43 H43A 0.9700 . ?
C43 H43B 0.9700 . ?
C44 H44A 0.9600 . ?
C44 H44B 0.9600 . ?
C44 H44C 0.9600 . ?
C43B H43C 0.9700 . ?
C43B H43D 0.9700 . ?
C45 H45A 0.9700 . ?
C45 H45B 0.9700 . ?
C46 C51 1.393(3) . ?
C46 C47 1.394(3) . ?
C47 C48 1.396(4) . ?
C47 H47 0.9300 . ?
C48 C49 1.361(5) . ?
C48 H48 0.9300 . ?
C49 C50 1.367(4) . ?
C49 H49 0.9300 . ?
C50 C51 1.389(3) . ?
C50 H50 0.9300 . ?
C51 H51 0.9300 . ?
C52 C53 1.394(3) . ?
C52 C57 1.399(3) . ?
C53 C54 1.386(3) . ?
C53 H53 0.9300 . ?
C54 C55 1.373(4) . ?
C54 H54 0.9300 . ?
C55 C56 1.369(4) . ?
C55 H55 0.9300 . ?
C56 C57 1.379(3) . ?
C56 H56 0.9300 . ?
C57 H57 0.9300 . ?
C58 H58A 0.9700 . ?
C58 H58B 0.9700 . ?
C59 C60 1.388(3) . ?
C59 C64 1.395(3) . ?
C60 C61 1.378(3) . ?
C60 H60 0.9300 . ?
C61 C62 1.385(4) . ?
C61 H61 0.9300 . ?
C62 C63 1.353(5) . ?
C62 H62 0.9300 . ?
C63 C64 1.387(4) . ?
C63 H63 0.9300 . ?
C64 H64 0.9300 . ?
C65 C70 1.398(3) . ?
C65 C66 1.404(3) . ?
C66 C67 1.381(3) . ?
C66 H66 0.9300 . ?
C67 C68 1.382(4) . ?
C67 H67 0.9300 . ?
C68 C69 1.370(4) . ?
C68 H68 0.9300 . ?
C69 C70 1.382(3) . ?
C69 H69 0.9300 . ?
C70 H70 0.9300 . ?
